data_2104181
loop_
_publ_author_name
'Trilleras, Jorge'
'Quiroga, Jairo'
'Cobo, Justo'
'Marchal, Antonio'
'Nogueras, Manuel'
'Low, John N.'
'Glidewell, Christopher'

_publ_section_title
;
 Anhydrous <i>versus</i> hydrated <i>N</i>^4^-substituted
 1<i>H</i>-pyrazolo[3,4-<i>d</i>]pyrimidine-4,6-diamines: hydrogen
 bonding in two and three dimensions
;
_journal_coeditor_code BM5056
_journal_issue 5
_journal_name_full 'Acta Crystallographica Section B'
_journal_page_first 610
_journal_page_last 622
_journal_paper_doi 10.1107/S0108768108019903
_journal_volume 64
_journal_year 2008
_chemical_formula_moiety 'C11 H9 Cl N6'
_chemical_formula_sum 'C11 H9 Cl N6'
_chemical_formula_weight 260.69
_chemical_name_systematic
;
N^4^-(3-Chlorophenyl)-1H-pyrazolo[3,4-d]pyrimidine-4,6-diamine
;
_space_group_IT_number 14
_symmetry_cell_setting monoclinic
_symmetry_space_group_name_Hall '-P 2ybc'
_symmetry_space_group_name_H-M 'P 1 21/c 1'
_atom_sites_solution_hydrogens geom
_atom_sites_solution_primary direct
_atom_sites_solution_secondary difmap
_cell_angle_alpha 90.00
_cell_angle_beta 120.674(5)
_cell_angle_gamma 90.00
_cell_formula_units_Z 4
_cell_length_a 11.1960(8)
_cell_length_b 8.5040(8)
_cell_length_c 13.3815(12)
_cell_measurement_reflns_used 2515
_cell_measurement_temperature 120(2)
_cell_measurement_theta_max 27.50
_cell_measurement_theta_min 3.06
_cell_volume 1095.80(17)
_computing_cell_refinement 'DIRAX/LSQ (Duisenberg et al., 2000)'
_computing_data_collection 'COLLECT (Hooft, 1999)'
_computing_data_reduction 'EVALCCD (Duisenberg et al., 2003)'
_computing_molecular_graphics 'PLATON (Spek, 2003)'
_computing_publication_material 'SHELXL-97 and PRPKAPPA (Ferguson, 1999)'
_computing_structure_refinement 'OSCAIL (McArdle, 2003) and SHELXL-97 (Sheldrick, 1997)'
_computing_structure_solution 'Sir2004 (Burla et al., 2005)'
_diffrn_ambient_temperature 120(2)
_diffrn_measured_fraction_theta_full 0.999
_diffrn_measured_fraction_theta_max 0.999
_diffrn_measurement_device_type 'Bruker-Nonius KappaCCD'
_diffrn_measurement_method '\f & \w scans'
_diffrn_radiation_monochromator graphite
_diffrn_radiation_source 'Bruker-Nonius FR591 rotating anode'
_diffrn_radiation_type 'Mo K\a'
_diffrn_radiation_wavelength 0.71073
_diffrn_reflns_av_R_equivalents 0.1080
_diffrn_reflns_av_sigmaI/netI 0.0738
_diffrn_reflns_limit_h_max 14
_diffrn_reflns_limit_h_min -14
_diffrn_reflns_limit_k_max 11
_diffrn_reflns_limit_k_min -11
_diffrn_reflns_limit_l_max 17
_diffrn_reflns_limit_l_min -17
_diffrn_reflns_number 26526
_diffrn_reflns_theta_full 27.50
_diffrn_reflns_theta_max 27.50
_diffrn_reflns_theta_min 3.06
_diffrn_standards_decay_% 0
_diffrn_standards_number 0
_exptl_absorpt_coefficient_mu 0.339
_exptl_absorpt_correction_T_max 0.967
_exptl_absorpt_correction_T_min 0.836
_exptl_absorpt_correction_type multi-scan
_exptl_absorpt_process_details 'SADABS 2.10 (Sheldrick, 2003)'
_exptl_crystal_colour colourless
_exptl_crystal_density_diffrn 1.580
_exptl_crystal_density_method 'not measured'
_exptl_crystal_description lath
_exptl_crystal_F_000 536
_exptl_crystal_size_max 0.55
_exptl_crystal_size_mid 0.21
_exptl_crystal_size_min 0.10
_refine_diff_density_max 0.421
_refine_diff_density_min -0.474
_refine_ls_extinction_method none
_refine_ls_goodness_of_fit_ref 1.063
_refine_ls_hydrogen_treatment constr
_refine_ls_matrix_type full
_refine_ls_number_parameters 163
_refine_ls_number_reflns 2515
_refine_ls_number_restraints 0
_refine_ls_restrained_S_all 1.063
_refine_ls_R_factor_all 0.1340
_refine_ls_R_factor_gt 0.0604
_refine_ls_shift/su_max 0.000
_refine_ls_shift/su_mean 0.000
_refine_ls_structure_factor_coef Fsqd
_refine_ls_weighting_details 'w=1/[\s^2^(Fo^2^)+(0.0954P)^2^+0.4665P] where P=(Fo^2^+2Fc^2^)/3'
_refine_ls_weighting_scheme calc
_refine_ls_wR_factor_gt 0.1424
_refine_ls_wR_factor_ref 0.1830
_reflns_number_gt 1452
_reflns_number_total 2515
_reflns_threshold_expression I>2\s(I)
_cod_data_source_file bm5056.cif
_cod_data_source_block III
_cod_depositor_comments
;
The following automatic conversions were performed:
'_exptl_absorpt_correction_type' value 'Multi-scan' changed to
'multi-scan' according to
'/home/saulius/struct/CIF-dictionaries/cif_core.dic' dictionary named
'cif_core.dic' version 2.4.1 from 2010-06-29.

Automatic conversion script
Id: cif_fix_enum 1527 2010-12-29 10:47:43Z saulius 

The following automatic conversions were performed:

'_exptl_absorpt_correction_type' value 'Multi-scan' changed to
'multi-scan' according to
/home/saulius/struct/CIF-dictionaries/cif_core.dic dictionary named
'cif_core.dic' version 2.4.1 from 2010-06-29.

Automatic conversion script
Id: cif_fix_values 1715 2011-07-08 13:25:40Z adriana 
;
_cod_original_cell_volume 1095.80(16)
_cod_original_sg_symbol_H-M 'P 21/c'
_cod_database_code 2104181

loop_
_symmetry_equiv_pos_as_xyz
'x, y, z'
'-x, y+1/2, -z+1/2'
'-x, -y, -z'
'x, -y-1/2, z-1/2'

loop_
_atom_site_type_symbol
_atom_site_label
_atom_site_fract_x
_atom_site_fract_y
_atom_site_fract_z
_atom_site_U_iso_or_equiv
_atom_site_adp_type
_atom_site_calc_flag
_atom_site_refinement_flags
_atom_site_occupancy
Cl Cl43 0.94145(10) 0.08799(10) 0.86327(7) 0.0304(3) Uani d . 1
N N1 0.4781(3) 0.8769(3) 0.3832(2) 0.0227(7) Uani d . 1
N N2 0.4385(3) 0.8045(3) 0.2788(2) 0.0237(7) Uani d . 1
N N4 0.6910(3) 0.3905(3) 0.4744(2) 0.0216(7) Uani d . 1
N N5 0.7278(3) 0.5627(3) 0.6231(2) 0.0212(7) Uani d . 1
N N6 0.7696(3) 0.7259(4) 0.7724(2) 0.0299(8) Uani d . 1
N N7 0.6187(3) 0.8196(3) 0.5878(2) 0.0218(7) Uani d . 1
C C3 0.5002(3) 0.6654(4) 0.3064(3) 0.0230(8) Uani d . 1
C C3A 0.5801(3) 0.6442(4) 0.4277(3) 0.0203(7) Uani d . 1
C C4 0.6675(3) 0.5298(4) 0.5100(3) 0.0194(7) Uani d . 1
C C6 0.7025(3) 0.7030(4) 0.6557(3) 0.0209(7) Uani d . 1
C C7A 0.5619(3) 0.7830(4) 0.4740(3) 0.0212(8) Uani d . 1
C C41 0.7684(3) 0.2593(4) 0.5412(3) 0.0201(7) Uani d . 1
C C42 0.8109(3) 0.2404(4) 0.6580(3) 0.0212(8) Uani d . 1
C C43 0.8862(3) 0.1070(4) 0.7159(3) 0.0229(8) Uani d . 1
C C44 0.9164(3) -0.0108(4) 0.6613(3) 0.0238(8) Uani d . 1
C C45 0.8698(3) 0.0073(4) 0.5435(3) 0.0257(8) Uani d . 1
C C46 0.7984(4) 0.1417(4) 0.4845(3) 0.0238(8) Uani d . 1
H H1 0.4404 0.9662 0.3803 0.027 Uiso d R 1
H H4 0.6511 0.3768 0.4005 0.026 Uiso d R 1
H H6A 0.8342 0.6569 0.8070 0.036 Uiso d R 1
H H6B 0.7850 0.8183 0.8025 0.036 Uiso d R 1
H H3 0.4916 0.5892 0.2512 0.028 Uiso calc R 1
H H42 0.7888 0.3174 0.6976 0.025 Uiso calc R 1
H H44 0.9674 -0.1014 0.7027 0.029 Uiso calc R 1
H H45 0.8871 -0.0731 0.5032 0.031 Uiso calc R 1
H H46 0.7697 0.1538 0.4048 0.029 Uiso calc R 1

loop_
_atom_site_aniso_label
_atom_site_aniso_U_11
_atom_site_aniso_U_22
_atom_site_aniso_U_33
_atom_site_aniso_U_12
_atom_site_aniso_U_13
_atom_site_aniso_U_23
Cl43 0.0392(6) 0.0291(5) 0.0193(5) 0.0039(4) 0.0122(4) 0.0030(4)
N1 0.0236(15) 0.0241(16) 0.0195(15) 0.0009(12) 0.0104(13) 0.0003(12)
N2 0.0269(16) 0.0271(17) 0.0168(15) 0.0019(13) 0.0108(13) 0.0008(12)
N4 0.0263(16) 0.0217(16) 0.0126(14) 0.0027(12) 0.0069(12) 0.0000(11)
N5 0.0234(15) 0.0201(15) 0.0173(14) 0.0014(12) 0.0084(12) -0.0003(12)
N6 0.0392(19) 0.0262(17) 0.0184(16) 0.0044(14) 0.0105(14) -0.0027(13)
N7 0.0235(15) 0.0227(16) 0.0161(14) 0.0025(12) 0.0079(12) 0.0001(12)
C3 0.0257(19) 0.0227(19) 0.0177(17) 0.0022(15) 0.0089(15) -0.0026(15)
C3A 0.0206(17) 0.0203(17) 0.0167(17) -0.0008(14) 0.0071(14) 0.0001(14)
C4 0.0194(17) 0.0194(18) 0.0210(17) -0.0012(14) 0.0114(14) 0.0000(14)
C6 0.0220(18) 0.0203(18) 0.0186(17) 0.0004(15) 0.0092(15) 0.0000(14)
C7A 0.0199(18) 0.0212(19) 0.0220(18) 0.0008(14) 0.0103(15) 0.0006(14)
C41 0.0161(16) 0.0202(18) 0.0213(17) -0.0043(14) 0.0077(14) -0.0014(14)
C42 0.0213(18) 0.0219(18) 0.0204(17) -0.0021(14) 0.0106(15) -0.0041(14)
C43 0.0220(18) 0.025(2) 0.0175(17) -0.0028(15) 0.0070(15) 0.0004(14)
C44 0.0256(18) 0.0175(18) 0.0266(19) 0.0041(15) 0.0121(16) 0.0027(15)
C45 0.0284(19) 0.0215(19) 0.0284(19) 0.0018(16) 0.0153(16) -0.0026(16)
C46 0.0286(19) 0.0237(19) 0.0179(18) 0.0006(15) 0.0111(15) -0.0029(15)

loop_
_atom_type_symbol
_atom_type_description
_atom_type_scat_dispersion_real
_atom_type_scat_dispersion_imag
_atom_type_scat_source
C C 0.0033 0.0016 'International Tables Vol C Tables 4.2.6.8 and 6.1.1.4'
H H 0.0000 0.0000 'International Tables Vol C Tables 4.2.6.8 and 6.1.1.4'
Cl Cl 0.1484 0.1585 'International Tables Vol C Tables 4.2.6.8 and 6.1.1.4'
N N 0.0061 0.0033 'International Tables Vol C Tables 4.2.6.8 and 6.1.1.4'

loop_
_geom_angle_atom_site_label_1
_geom_angle_atom_site_label_2
_geom_angle_atom_site_label_3
_geom_angle
_geom_angle_publ_flag
C7A N1 N2 111.3(3) no
C7A N1 H1 131.4 no
N2 N1 H1 116.9 no
C3 N2 N1 105.3(3) no
C4 N4 C41 129.4(3) no
C4 N4 H4 116.3 no
C41 N4 H4 114.3 no
C4 N5 C6 118.9(3) no
C6 N6 H6A 110.0 no
C6 N6 H6B 122.1 no
H6A N6 H6B 117.3 no
C6 N7 C7A 110.8(3) no
N2 C3 C3A 111.7(3) no
N2 C3 H3 124.1 no
C3A C3 H3 124.1 no
C7A C3A C3 104.6(3) no
C7A C3A C4 115.7(3) no
C3 C3A C4 139.7(3) no
N5 C4 N4 120.4(3) no
N5 C4 C3A 119.1(3) no
N4 C4 C3A 120.5(3) no
N7 C6 N5 128.3(3) no
N7 C6 N6 117.2(3) no
N5 C6 N6 114.5(3) no
N7 C7A N1 125.9(3) no
N7 C7A C3A 127.1(3) no
N1 C7A C3A 107.0(3) no
C42 C41 C46 119.2(3) no
C42 C41 N4 123.3(3) no
C46 C41 N4 117.4(3) no
C43 C42 C41 118.8(3) no
C43 C42 H42 120.6 no
C41 C42 H42 120.6 no
C44 C43 C42 122.8(3) no
C44 C43 Cl43 119.3(3) no
C42 C43 Cl43 117.9(3) no
C43 C44 C45 117.8(3) no
C43 C44 H44 121.1 no
C45 C44 H44 121.1 no
C46 C45 C44 120.6(3) no
C46 C45 H45 119.7 no
C44 C45 H45 119.7 no
C45 C46 C41 120.7(3) no
C45 C46 H46 119.7 no
C41 C46 H46 119.7 no

loop_
_geom_bond_atom_site_label_1
_geom_bond_atom_site_label_2
_geom_bond_distance
_geom_bond_publ_flag
Cl43 C43 1.748(3) no
N1 C7A 1.354(4) no
N1 N2 1.377(4) no
N1 H1 0.86 no
N2 C3 1.324(4) no
N4 C4 1.352(4) no
N4 C41 1.415(4) no
N4 H4 0.86 no
N5 C4 1.334(4) no
N5 C6 1.349(4) no
N6 C6 1.358(4) no
N6 H6A 0.8601 no
N6 H6B 0.86 no
N7 C6 1.349(4) no
N7 C7A 1.353(4) no
C3 C3A 1.408(4) no
C3 H3 0.95 no
C3A C7A 1.395(5) no
C3A C4 1.421(5) no
C41 C42 1.392(4) no
C41 C46 1.396(5) no
C42 C43 1.390(5) no
C42 H42 0.95 no
C43 C44 1.380(5) no
C44 C45 1.394(5) no
C44 H44 0.95 no
C45 C46 1.387(5) no
C45 H45 0.95 no
C46 H46 0.95 no

loop_
_geom_hbond_atom_site_label_D
_geom_hbond_atom_site_label_H
_geom_hbond_atom_site_label_A
_geom_hbond_site_symmetry_A
_geom_hbond_distance_DH
_geom_hbond_distance_HA
_geom_hbond_distance_DA
_geom_hbond_angle_DHA
_geom_hbond_publ_flag
N1 H1 N7 3_676 0.86 2.06 2.901(4) 167 no
N4 H4 N2 2_645 0.86 2.17 3.017(4) 171 no
N6 H6B Cl43 1_565 0.86 2.74 3.504(3) 148 no

loop_
_geom_torsion_atom_site_label_1
_geom_torsion_atom_site_label_2
_geom_torsion_atom_site_label_3
_geom_torsion_atom_site_label_4
_geom_torsion
_geom_torsion_publ_flag
C7A N1 N2 C3 -0.6(4) no
N1 N2 C3 C3A 0.1(4) no
N2 C3 C3A C7A 0.5(4) no
N2 C3 C3A C4 -179.5(4) no
C6 N5 C4 N4 179.8(3) no
C6 N5 C4 C3A 0.8(5) no
C41 N4 C4 N5 4.3(5) no
C41 N4 C4 C3A -176.7(3) no
C7A C3A C4 N5 -1.6(5) no
C3 C3A C4 N5 178.4(4) no
C7A C3A C4 N4 179.4(3) no
C3 C3A C4 N4 -0.6(6) no
C7A N7 C6 N5 -2.8(5) no
C7A N7 C6 N6 178.3(3) no
C4 N5 C6 N7 1.7(5) no
C4 N5 C6 N6 -179.4(3) no
C6 N7 C7A N1 -176.9(3) no
C6 N7 C7A C3A 1.7(5) no
N2 N1 C7A N7 179.8(3) no
N2 N1 C7A C3A 1.0(4) no
C3 C3A C7A N7 -179.7(3) no
C4 C3A C7A N7 0.3(5) no
C3 C3A C7A N1 -0.8(4) no
C4 C3A C7A N1 179.1(3) no
C4 N4 C41 C42 14.2(5) no
C4 N4 C41 C46 -168.0(3) no
C46 C41 C42 C43 2.1(5) no
N4 C41 C42 C43 179.8(3) no
C41 C42 C43 C44 -2.4(5) no
C41 C42 C43 Cl43 178.7(2) no
C42 C43 C44 C45 0.6(5) no
Cl43 C43 C44 C45 179.5(3) no
C43 C44 C45 C46 1.6(5) no
C44 C45 C46 C41 -1.8(5) no
C42 C41 C46 C45 0.0(5) no
N4 C41 C46 C45 -177.9(3) no

loop_
_cod_related_entry_id
_cod_related_entry_database
_cod_related_entry_code
1 ChemSpider 30654514
